data_2223737
loop_
_publ_author_name
'Guo, Meng'

_publ_section_title
;
 Tetraaqua(4,5-diazafluoren-9-one-\k^2^<i>N</i>,<i>N</i>')nickel(II)
 dinitrate
;
_journal_coeditor_code FI2084
_journal_issue 11
_journal_name_full 'Acta Crystallographica Section E'
_journal_page_first m1361
_journal_paper_doi 10.1107/S1600536809041221
_journal_volume 65
_journal_year 2009
_chemical_formula_iupac '[Ni (C11 H6 N2 O) (H2 O)4] (N O3)2'
_chemical_formula_moiety 'C11 H14 N2 Ni O5 2+, 2(N O3 -)'
_chemical_formula_sum 'C11 H14 N4 Ni O11'
_chemical_formula_weight 436.97
_chemical_name_systematic
;
Tetraaqua(4,5-diazafluoren-9-one-\k^2^<i>N</i>,<i>N</i>')nickel(II) dinitrate
;
_space_group_IT_number 15
_symmetry_cell_setting monoclinic
_symmetry_space_group_name_Hall '-C 2yc'
_symmetry_space_group_name_H-M 'C 1 2/c 1'
_atom_sites_solution_hydrogens geom
_atom_sites_solution_primary direct
_atom_sites_solution_secondary difmap
_audit_creation_method SHELXL-97
_cell_angle_alpha 90.00
_cell_angle_beta 105.85(3)
_cell_angle_gamma 90.00
_cell_formula_units_Z 4
_cell_length_a 12.904(3)
_cell_length_b 10.207(2)
_cell_length_c 13.084(3)
_cell_measurement_reflns_used 1023
_cell_measurement_temperature 293(2)
_cell_measurement_theta_max 24.99
_cell_measurement_theta_min 2.58
_cell_volume 1657.8(7)
_computing_cell_refinement 'SAINT (Bruker, 1997)'
_computing_data_collection 'SMART (Bruker, 1997)'
_computing_data_reduction 'SAINT (Bruker, 1997)'
_computing_molecular_graphics 'SHELXTL (Sheldrick, 2008)'
_computing_publication_material 'SHELXTL (Sheldrick, 2008)'
_computing_structure_refinement 'SHELXL97 (Sheldrick, 2008)'
_computing_structure_solution 'SHELXS97 (Sheldrick, 2008)'
_diffrn_ambient_temperature 293(2)
_diffrn_measured_fraction_theta_full 0.999
_diffrn_measured_fraction_theta_max 0.999
_diffrn_measurement_device_type 'Bruker SMART CCD area-detector'
_diffrn_measurement_method '\f and \w'
_diffrn_radiation_monochromator graphite
_diffrn_radiation_source 'fine-focus sealed tube'
_diffrn_radiation_type MoK\a
_diffrn_radiation_wavelength 0.71073
_diffrn_reflns_av_R_equivalents 0.0176
_diffrn_reflns_av_sigmaI/netI 0.0185
_diffrn_reflns_limit_h_max 14
_diffrn_reflns_limit_h_min -15
_diffrn_reflns_limit_k_max 6
_diffrn_reflns_limit_k_min -12
_diffrn_reflns_limit_l_max 15
_diffrn_reflns_limit_l_min -15
_diffrn_reflns_number 4262
_diffrn_reflns_theta_full 24.99
_diffrn_reflns_theta_max 24.99
_diffrn_reflns_theta_min 2.58
_exptl_absorpt_coefficient_mu 1.241
_exptl_absorpt_correction_T_max 0.7895
_exptl_absorpt_correction_T_min 0.7386
_exptl_absorpt_correction_type multi-scan
_exptl_absorpt_process_details '(SADABS; Bruker, 1997)'
_exptl_crystal_colour green
_exptl_crystal_density_diffrn 1.751
_exptl_crystal_density_method 'not measured'
_exptl_crystal_description prism
_exptl_crystal_F_000 896
_exptl_crystal_size_max 0.26
_exptl_crystal_size_mid 0.25
_exptl_crystal_size_min 0.20
_refine_diff_density_max 0.455
_refine_diff_density_min -0.603
_refine_ls_extinction_method none
_refine_ls_goodness_of_fit_ref 1.136
_refine_ls_hydrogen_treatment constr
_refine_ls_matrix_type full
_refine_ls_number_parameters 124
_refine_ls_number_reflns 1465
_refine_ls_number_restraints 0
_refine_ls_restrained_S_all 1.136
_refine_ls_R_factor_all 0.0400
_refine_ls_R_factor_gt 0.0363
_refine_ls_shift/su_max 0.000
_refine_ls_shift/su_mean 0.000
_refine_ls_structure_factor_coef Fsqd
_refine_ls_weighting_details 'calc w=1/[\s^2^(Fo^2^)+(0.0607P)^2^+2.0108P] where P=(Fo^2^+2Fc^2^)/3'
_refine_ls_weighting_scheme calc
_refine_ls_wR_factor_gt 0.1034
_refine_ls_wR_factor_ref 0.1071
_reflns_number_gt 1303
_reflns_number_total 1465
_reflns_threshold_expression I>2\s(I)
_cod_data_source_file fi2084.cif
_cod_data_source_block I
_cod_original_cell_volume 1657.8(6)
_cod_original_sg_symbol_H-M 'C 2/c'
_cod_database_code 2223737
_cod_database_fobs_code 2223737

loop_
_symmetry_equiv_pos_as_xyz
'x, y, z'
'-x, y, -z+1/2'
'x+1/2, y+1/2, z'
'-x+1/2, y+1/2, -z+1/2'
'-x, -y, -z'
'x, -y, z-1/2'
'-x+1/2, -y+1/2, -z'
'x+1/2, -y+1/2, z-1/2'

loop_
_atom_site_type_symbol
_atom_site_label
_atom_site_fract_x
_atom_site_fract_y
_atom_site_fract_z
_atom_site_U_iso_or_equiv
_atom_site_adp_type
_atom_site_calc_flag
_atom_site_refinement_flags
_atom_site_occupancy
_atom_site_disorder_assembly
_atom_site_disorder_group
Ni Ni1 0.0000 0.25222(4) 0.2500 0.0324(2) Uani d S 1 . .
O O4 0.0000 0.8551(3) 0.2500 0.0626(9) Uani d S 1 . .
N N2 0.06304(18) 0.4111(2) 0.35714(17) 0.0364(5) Uani d . 1 . .
C C1 0.1215(2) 0.4279(3) 0.4587(2) 0.0457(7) Uani d . 1 . .
H H1A 0.1466 0.3544 0.5000 0.055 Uiso calc R 1 . .
C C2 0.1455(3) 0.5512(3) 0.5037(2) 0.0532(8) Uani d . 1 . .
H H2A 0.1856 0.5581 0.5742 0.064 Uiso calc R 1 . .
C C3 0.1109(2) 0.6640(3) 0.4459(2) 0.0509(7) Uani d . 1 . .
H H3A 0.1265 0.7467 0.4759 0.061 Uiso calc R 1 . .
C C4 0.0525(2) 0.6478(3) 0.3418(2) 0.0398(6) Uani d . 1 . .
C C5 0.0318(2) 0.5207(2) 0.3050(2) 0.0338(6) Uani d . 1 . .
C C6 0.0000 0.7384(4) 0.2500 0.0452(10) Uani d S 1 . .
O O1W 0.13445(18) 0.24757(16) 0.19659(18) 0.0457(5) Uani d . 1 . .
H H1W1 0.1848 0.2789 0.1735 0.055 Uiso d R 1 . .
H H2W1 0.1543 0.1723 0.2223 0.055 Uiso d R 1 . .
O O2W 0.07053(17) 0.11039(19) 0.35806(16) 0.0494(5) Uani d . 1 . .
H H1W2 0.1031 0.0988 0.4233 0.059 Uiso d R 1 . .
H H2W2 0.0398 0.0387 0.3341 0.059 Uiso d R 1 . .
N N1 0.1702(2) 0.9279(3) 0.1387(2) 0.0557(7) Uani d . 1 . .
O O1 0.2159(2) 0.9812(3) 0.2222(2) 0.0748(8) Uani d . 1 . .
O O2 0.1842(2) 0.8094(3) 0.1304(3) 0.0966(11) Uani d . 1 . .
O O3 0.1130(3) 0.9928(4) 0.0676(2) 0.1121(13) Uani d . 1 . .

loop_
_atom_site_aniso_label
_atom_site_aniso_U_11
_atom_site_aniso_U_22
_atom_site_aniso_U_33
_atom_site_aniso_U_12
_atom_site_aniso_U_13
_atom_site_aniso_U_23
Ni1 0.0441(3) 0.0220(3) 0.0305(3) 0.000 0.0092(2) 0.000
O4 0.093(2) 0.0298(16) 0.073(2) 0.000 0.0366(19) 0.000
N2 0.0461(12) 0.0296(11) 0.0330(11) 0.0009(9) 0.0098(9) 0.0010(9)
C1 0.0495(15) 0.0509(17) 0.0345(14) 0.0049(13) 0.0078(11) 0.0055(12)
C2 0.0532(17) 0.067(2) 0.0363(15) -0.0054(15) 0.0063(13) -0.0120(15)
C3 0.0580(17) 0.0455(17) 0.0504(17) -0.0118(14) 0.0172(14) -0.0173(14)
C4 0.0476(14) 0.0297(13) 0.0458(15) -0.0041(11) 0.0190(12) -0.0067(11)
C5 0.0395(13) 0.0297(13) 0.0336(13) -0.0008(10) 0.0123(11) -0.0028(10)
C6 0.055(2) 0.029(2) 0.060(3) 0.000 0.030(2) 0.000
O1W 0.0526(12) 0.0386(12) 0.0502(13) -0.0020(8) 0.0214(10) 0.0063(8)
O2W 0.0717(14) 0.0324(10) 0.0403(11) 0.0043(9) 0.0089(9) 0.0060(9)
N1 0.0442(13) 0.0670(18) 0.0534(16) 0.0116(13) 0.0092(12) -0.0186(14)
O1 0.0706(15) 0.0778(18) 0.0633(15) 0.0083(13) -0.0032(12) -0.0237(13)
O2 0.090(2) 0.070(2) 0.134(3) -0.0015(16) 0.0374(19) -0.052(2)
O3 0.103(2) 0.172(3) 0.0543(16) 0.077(2) 0.0078(15) 0.0039(19)

loop_
_atom_type_symbol
_atom_type_description
_atom_type_scat_dispersion_real
_atom_type_scat_dispersion_imag
_atom_type_scat_source
C C 0.0033 0.0016 'International Tables Vol C Tables 4.2.6.8 and 6.1.1.4'
H H 0.0000 0.0000 'International Tables Vol C Tables 4.2.6.8 and 6.1.1.4'
N N 0.0061 0.0033 'International Tables Vol C Tables 4.2.6.8 and 6.1.1.4'
O O 0.0106 0.0060 'International Tables Vol C Tables 4.2.6.8 and 6.1.1.4'
Ni Ni 0.3393 1.1124 'International Tables Vol C Tables 4.2.6.8 and 6.1.1.4'

loop_
_geom_angle_atom_site_label_1
_geom_angle_atom_site_label_2
_geom_angle_atom_site_label_3
_geom_angle_site_symmetry_1
_geom_angle_site_symmetry_3
_geom_angle
_geom_angle_publ_flag
O1W Ni1 O1W 2 . 177.33(10) ?
O1W Ni1 O2W 2 2 87.77(8) ?
O1W Ni1 O2W . 2 90.35(9) ?
O1W Ni1 O2W 2 . 90.35(9) ?
O1W Ni1 O2W . . 87.77(8) ?
O2W Ni1 O2W 2 . 90.39(12) ?
O1W Ni1 O2W 2 1 90.35(9) ?
O1W Ni1 O2W . 1 87.77(8) ?
O2W Ni1 O2W 2 1 90.39(12) ?
O2W Ni1 O2W . 1 0.00(12) ?
O1W Ni1 N2 2 . 89.99(8) ?
O1W Ni1 N2 . . 92.01(8) ?
O2W Ni1 N2 2 . 175.31(8) ?
O2W Ni1 N2 . . 93.74(9) ?
O2W Ni1 N2 1 . 93.74(9) ?
O1W Ni1 N2 2 2 92.01(8) ?
O1W Ni1 N2 . 2 89.99(8) ?
O2W Ni1 N2 2 2 93.74(9) ?
O2W Ni1 N2 . 2 175.31(8) ?
O2W Ni1 N2 1 2 175.31(8) ?
N2 Ni1 N2 . 2 82.22(12) ?
C5 N2 C1 . . 114.4(2) ?
C5 N2 Ni1 . . 107.21(16) ?
C1 N2 Ni1 . . 138.41(19) ?
N2 C1 C2 . . 122.2(3) ?
N2 C1 H1A . . 118.9 ?
C2 C1 H1A . . 118.9 ?
C3 C2 C1 . . 121.5(3) ?
C3 C2 H2A . . 119.3 ?
C1 C2 H2A . . 119.3 ?
C4 C3 C2 . . 116.7(3) ?
C4 C3 H3A . . 121.7 ?
C2 C3 H3A . . 121.7 ?
C3 C4 C5 . . 117.3(3) ?
C3 C4 C6 . . 135.6(3) ?
C5 C4 C6 . . 107.1(2) ?
N2 C5 C4 . . 127.9(2) ?
N2 C5 C5 . 2 121.67(14) ?
C4 C5 C5 . 2 110.40(16) ?
O4 C6 C4 . 2 127.46(15) ?
O4 C6 C4 . . 127.46(15) ?
C4 C6 C4 2 . 105.1(3) ?
Ni1 O1W H1W1 . . 156.5 ?
Ni1 O1W H2W1 . . 94.5 ?
H1W1 O1W H2W1 . . 107.7 ?
O2W O2W Ni1 1 . 0(10) ?
O2W O2W H1W2 1 . 0.0 ?
Ni1 O2W H1W2 . . 142.5 ?
O2W O2W H2W2 1 . 0.0 ?
Ni1 O2W H2W2 . . 106.1 ?
H1W2 O2W H2W2 . . 107.7 ?
O3 N1 O1 . . 119.1(3) ?
O3 N1 O2 . . 122.8(3) ?
O1 N1 O2 . . 118.1(3) ?

loop_
_geom_bond_atom_site_label_1
_geom_bond_atom_site_label_2
_geom_bond_site_symmetry_2
_geom_bond_distance
_geom_bond_publ_flag
Ni1 O1W 2 2.040(2) ?
Ni1 O1W . 2.040(2) ?
Ni1 O2W 2 2.054(2) ?
Ni1 O2W . 2.054(2) ?
Ni1 O2W 1 2.054(2) ?
Ni1 N2 . 2.153(2) ?
Ni1 N2 2 2.153(2) ?
O4 C6 . 1.191(4) ?
N2 C5 . 1.315(3) ?
N2 C1 . 1.347(4) ?
C1 C2 . 1.388(4) ?
C1 H1A . 0.9300 ?
C2 C3 . 1.382(5) ?
C2 H2A . 0.9300 ?
C3 C4 . 1.374(4) ?
C3 H3A . 0.9300 ?
C4 C5 . 1.383(3) ?
C4 C6 . 1.521(4) ?
C5 C5 2 1.450(5) ?
C6 C4 2 1.521(4) ?
O1W H1W1 . 0.8502 ?
O1W H2W1 . 0.8501 ?
O2W O2W 1 0.000(4) ?
O2W H1W2 . 0.8501 ?
O2W H2W2 . 0.8500 ?
N1 O3 . 1.214(4) ?
N1 O1 . 1.219(4) ?
N1 O2 . 1.231(4) ?

loop_
_geom_hbond_atom_site_label_D
_geom_hbond_atom_site_label_H
_geom_hbond_atom_site_label_A
_geom_hbond_site_symmetry_A
_geom_hbond_distance_DH
_geom_hbond_distance_HA
_geom_hbond_distance_DA
_geom_hbond_angle_DHA
O1W H2W1 O2W 1 0.85 2.40 2.838(3) 113
O1W H1W1 O1 4_545 0.85 2.61 3.070(3) 115
O1W H2W1 O1 1_545 0.85 2.11 2.901(3) 156
O2W H1W2 O3 6_566 0.85 2.08 2.848(4) 150
O2W H2W2 O4 1_545 0.85 2.16 2.986(3) 163
